data_2002029
loop_
_publ_author_name
'Searle, G. H.'
'Tiekink, E. R. T.'
'Atkinson, I. M.'
'Keene, F. R.'

_publ_section_title
;
 Structure of the stable isomer of the
 bis(ethane-1,2-diamine)(<i>N</i>-methylethane-1,2-diamine)cobalt(III)
 cation, [Co(meen)(en)~2~]^3+^
;
_journal_issue 1
_journal_name_full 'Acta Crystallographica Section C'
_journal_page_first 13
_journal_page_last 16
_journal_paper_doi 10.1107/S0108270192005092
_journal_volume 49
_journal_year 1993
_chemical_formula_moiety 'C7 H26 Co1 N6,3(Cl1 O4),H2 O1'
_chemical_formula_sum 'C7 H28 Cl3 Co N6 O13'
_chemical_formula_weight 569.6
_space_group_IT_number 14
_space_group_name_Hall '-P 2yn'
_space_group_name_H-M_alt 'P 1 21/n 1'
_symmetry_cell_setting monoclinic
_symmetry_space_group_name_Hall '-P 2yn'
_symmetry_space_group_name_H-M 'P 1 21/n 1'
_cell_angle_alpha 90
_cell_angle_beta 90.300(10)
_cell_angle_gamma 90
_cell_formula_units_Z 4
_cell_length_a 10.2800(10)
_cell_length_b 13.905(2)
_cell_length_c 14.533(2)
_cell_volume 2077.4(5)
_diffrn_radiation_type Mo
_diffrn_radiation_wavelength 0.7107
_exptl_absorpt_coefficient_mu 1.284
_exptl_crystal_density_diffrn 1.821
_exptl_crystal_F_000 1176
_cod_data_source_file as0569.cif
_cod_data_source_block as0569_structure_1_of_1
_cod_original_cell_volume 2077(2)
_cod_original_formula_sum 'C7 H28 Cl3 Co1 N6 O13'
_cod_database_code 2002029

loop_
_space_group_symop_id
_space_group_symop_operation_xyz
1 x,y,z
2 -x+1/2,y+1/2,-z+1/2
3 -x,-y,-z
4 x+1/2,-y+1/2,z+1/2

loop_
_atom_site_label
_atom_site_fract_x
_atom_site_fract_y
_atom_site_fract_z
Co -.01083(7) .25098(6) .70115(5)
N(1) -.1533(5) .2664(3) .7897(4)
N(2) .0021(5) .3944(3) .7048(4)
N(3) -.1353(5) .2586(4) .5974(3)
N(4) .1238(5) .2397(4) .6042(4)
N(5) .1163(5) .2356(3) .8017(4)
N(6) -.0242(5) .1095(3) .7066(4)
C(1) -.1953(6) .3685(5) .7938(5)
C(2) -.0716(6) .4292(5) .7867(5)
C(3) .1301(6) .4428(5) .7015(6)
C(4) -.0661(7) .2741(6) .5091(5)
C(5) .0598(8) .2235(7) .5129(6)
C(6) .1078(7) .1362(5) .8389(5)
C(7) .0836(7) .0691(5) .7615(6)
Cl(1) .2598(2) .4732(2) .43460(10)
O(1) .2777(8) .4362(6) .3459(5)
O(2) .1297(7) .4940(7) .4490(6)
O(3) .3127(8) .4154(7) .5054(6)
O(4) .3175(10) .5652(6) .4322(7)
Cl(2) .2508(3) .47070(10) -.0237(2)
O(5) .2749(7) .4514(5) .0682(4)
O(6) .2225(8) .3900(6) -.0735(5)
O(7) .2287(12) .5522(8) -.0498(8)
O(8) .3948(13) .4837(12) -.0587(13)
O(8') .0956(12) .4952(11) -.0085(10)
Cl(3) -.0201(2) .25150(10) .22820(10)
O(9) 0.0875(6) .2892(7) .1868(6)
O(10) -.0949(9) .1979(8) .1648(7)
O(11) -.1086(8) .3197(6) .2558(10)
O(12) .0091(10) .1791(8) .2973(7)
O(12') 0.033(2) .277(3) .3002(14)
O(w1) .4565(7) .2204(5) .4761(4)
H(n11) -.1236(5) .2464(3) .8502(4)
H(n12) -.2263(5) .2267(3) .7708(4)
H(n2) -.0341(5) .4126(3) .6455(4)
H(n31) -.1947(5) .3117(4) .6078(3)
H(n32) -.1841(5) .1990(4) .5938(3)
H(n41) .1805(5) .1859(4) .6184(4)
H(n42) .1745(5) .2985(4) .6021(4)
H(n51) .0976(5) .2816(3) .8501(4)
H(n52) .2033(5) .2468(3) .7785(4)
H(n61) -.0207(5) .0837(3) .6447(4)
H(n62) -.1062(5) .0918(3) .7347(4)
H(11) -.2532(6) .3829(5) .7427(5)
H(12) -.2394(6) .3815(5) .8513(5)
H(21) -.0192(6) .4211(5) .8418(5)
H(22) -.0939(6) .4965(5) .7793(5)
H(31) .1780(6) .4205(5) .6483(6)
H(32) .1788(6) .4279(5) .7571(6)
H(33) .1176(6) .5118(5) .6972(6)
H(41) -.0514(7) .3423(6) .4999(5)
H(42) -.1182(7) .2490(6) .4587(5)
H(51) .0454(8) .1552(7) .5041(6)
H(52) .1158(8) .2476(7) .4645(6)
H(61) .0364(7) .1322(5) .8821(5)
H(62) .1885(7) .1195(5) .8698(5)
H(71) .0602(7) .0061(5) .7847(6)
H(72) .1611(7) .0640(5) .7241(6)

loop_
_geom_bond_atom_site_label_1
_geom_bond_atom_site_label_2
_geom_bond_distance
N(1) Co 1.967(5)
N(3) Co 1.976(5)
N(5) Co 1.967(5)
C(1) N(1) 1.486(8)
C(3) N(2) 1.480(7)
C(5) N(4) 1.496(10)
C(7) N(6) 1.473(8)
C(5) C(4) 1.474(11)
O(1) Cl(1) 1.402(7)
O(3) Cl(1) 1.413(7)
O(5) Cl(2) 1.383(6)
O(7) Cl(2) 1.216(10)
O(8') Cl(2) 1.648(12)
O(9) Cl(3) 1.366(6)
O(11) Cl(3) 1.376(7)
O(12') Cl(3) 1.229(19)
O(12') O(11) 1.69(2)
N(2) Co 1.999(5)
N(4) Co 1.986(5)
N(6) Co 1.974(5)
C(2) N(2) 1.495(8)
C(4) N(3) 1.486(9)
C(6) N(5) 1.487(8)
C(2) C(1) 1.529(8)
C(7) C(6) 1.481(10)
O(2) Cl(1) 1.385(7)
O(4) Cl(1) 1.410(9)
O(6) Cl(2) 1.366(7)
O(8) Cl(2) 1.578(12)
O(8') O(7) 1.694(17)
O(10) Cl(3) 1.410(9)
O(12) Cl(3) 1.452(10)
O(12') O(9) 1.75(2)
O(12') O(12) 1.39(4)
